data_4516499
loop_
_publ_author_name
'Kang, Gihaeng'
'Jeon, Youngeun'
'Lee, Kang Yeol'
'Kim, Jineun'
'Kim, Tae Ho'

_publ_section_title
;
 Reversible Luminescence Vapochromism and Crystal-to-Amorphous-to-Crystal
 Transformations of Pseudopolymorphic Cu(I) Coordination Polymers
;
_journal_issue 11
_journal_name_full 'Crystal Growth &amp; Design'
_journal_page_first 5183
_journal_paper_doi 10.1021/acs.cgd.5b01199
_journal_volume 15
_journal_year 2015
_chemical_formula_moiety 'C30 H38 Cu4 I4 N4 O4 S2'
_chemical_formula_sum 'C30 H38 Cu4 I4 N4 O4 S2'
_chemical_formula_weight 1344.52
_space_group_crystal_system monoclinic
_space_group_IT_number 14
_space_group_name_Hall '-P 2yn'
_space_group_name_H-M_alt 'P 1 21/n 1'
_atom_sites_solution_hydrogens geom
_audit_creation_method SHELXL-2013
_cell_angle_alpha 90
_cell_angle_beta 98.2340(6)
_cell_angle_gamma 90
_cell_formula_units_Z 4
_cell_length_a 9.0974(2)
_cell_length_b 20.2078(5)
_cell_length_c 22.1236(6)
_cell_measurement_reflns_used 9925
_cell_measurement_temperature 173(2)
_cell_measurement_theta_max 27.37
_cell_measurement_theta_min 2.22
_cell_volume 4025.24(17)
_computing_cell_refinement 'SAINT (Bruker, 2013)'
_computing_data_collection 'APEX2 (Bruker, 2013)'
_computing_data_reduction SAINT
_computing_molecular_graphics 'DIAMOND (Brandenburg, 2010)'
_computing_publication_material 'Bruker SHELXTL (Sheldrick, 2008)'
_computing_structure_refinement 'SHELXL-2013 (Sheldrick, 2015)'
_computing_structure_solution 'SHELXS-97 (Sheldrick, 2008)'
_diffrn_ambient_temperature 173(2)
_diffrn_measured_fraction_theta_full 1.000
_diffrn_measured_fraction_theta_max 0.999
_diffrn_measurement_device_type 'Bruker APEX-II CCD'
_diffrn_measurement_method '\f and \w scans'
_diffrn_radiation_type MoK\a
_diffrn_radiation_wavelength 0.71073
_diffrn_reflns_av_R_equivalents 0.0204
_diffrn_reflns_av_unetI/netI 0.0179
_diffrn_reflns_Laue_measured_fraction_full 1.000
_diffrn_reflns_Laue_measured_fraction_max 0.999
_diffrn_reflns_limit_h_max 11
_diffrn_reflns_limit_h_min -11
_diffrn_reflns_limit_k_max 26
_diffrn_reflns_limit_k_min -23
_diffrn_reflns_limit_l_max 28
_diffrn_reflns_limit_l_min -25
_diffrn_reflns_number 38776
_diffrn_reflns_point_group_measured_fraction_full 1.000
_diffrn_reflns_point_group_measured_fraction_max 0.999
_diffrn_reflns_theta_full 25.242
_diffrn_reflns_theta_max 27.400
_diffrn_reflns_theta_min 1.860
_exptl_absorpt_coefficient_mu 5.295
_exptl_absorpt_correction_T_max 0.901
_exptl_absorpt_correction_T_min 0.417
_exptl_absorpt_correction_type multi-scan
_exptl_absorpt_process_details 'SADABS (Bruker, 2013)'
_exptl_crystal_colour orange
_exptl_crystal_density_diffrn 2.219
_exptl_crystal_description block
_exptl_crystal_F_000 2552
_exptl_crystal_size_max 0.200
_exptl_crystal_size_mid 0.090
_exptl_crystal_size_min 0.020
_refine_diff_density_max 0.590
_refine_diff_density_min -0.421
_refine_diff_density_rms 0.088
_refine_ls_extinction_method none
_refine_ls_goodness_of_fit_ref 1.074
_refine_ls_hydrogen_treatment constr
_refine_ls_matrix_type full
_refine_ls_number_parameters 435
_refine_ls_number_reflns 9148
_refine_ls_number_restraints 0
_refine_ls_restrained_S_all 1.074
_refine_ls_R_factor_all 0.0198
_refine_ls_R_factor_gt 0.0171
_refine_ls_shift/su_max 0.002
_refine_ls_shift/su_mean 0.000
_refine_ls_structure_factor_coef Fsqd
_refine_ls_weighting_details 'w=1/[\s^2^(Fo^2^)+(0.0151P)^2^+2.3696P] where P=(Fo^2^+2Fc^2^)/3'
_refine_ls_weighting_scheme calc
_refine_ls_wR_factor_gt 0.0368
_refine_ls_wR_factor_ref 0.0377
_reflns_Friedel_coverage 0.000
_reflns_number_gt 8450
_reflns_number_total 9148
_reflns_threshold_expression 'I > 2\s(I)'
_cod_data_source_file cg5b01199_si_002.cif
_cod_data_source_block CP4
_cod_original_sg_symbol_H-M 'P 21/n'
_cod_database_code 4516499
_shelx_space_group_comment
; 
The symmetry employed for this shelxl refinement is uniquely defined 
by the following loop, which should always be used as a source of 
symmetry information in preference to the above space-group names. 
They are only intended as comments. 
;
_shelx_estimated_absorpt_t_min 0.417
_shelx_estimated_absorpt_t_max 0.901
_shelxl_version_number 2013-3

loop_
_space_group_symop_operation_xyz
'x, y, z'
'-x+1/2, y+1/2, -z+1/2'
'-x, -y, -z'
'x-1/2, -y-1/2, z-1/2'

loop_
_atom_site_label
_atom_site_type_symbol
_atom_site_fract_x
_atom_site_fract_y
_atom_site_fract_z
_atom_site_U_iso_or_equiv
_atom_site_adp_type
_atom_site_occupancy
_atom_site_site_symmetry_order
_atom_site_calc_flag
_atom_site_refinement_flags_posn
_atom_site_refinement_flags_adp
Cu1 Cu 1.21873(3) 0.24980(2) 0.11338(2) 0.01576(6) Uani 1 1 d . .
Cu2 Cu 1.27719(3) 0.23945(2) 0.00045(2) 0.01592(5) Uani 1 1 d . .
Cu3 Cu 1.11129(3) 0.34397(2) 0.02989(2) 0.02188(6) Uani 1 1 d . .
Cu4 Cu 1.40224(3) 0.34241(2) 0.06998(2) 0.02200(6) Uani 1 1 d . .
I1 I 0.99741(2) 0.22131(2) 0.02368(2) 0.01530(3) Uani 1 1 d . .
I2 I 1.49709(2) 0.21858(2) 0.09121(2) 0.01647(3) Uani 1 1 d . .
I3 I 1.30744(2) 0.35968(2) -0.04955(2) 0.01879(3) Uani 1 1 d . .
I4 I 1.20615(2) 0.37426(2) 0.14671(2) 0.02139(4) Uani 1 1 d . .
S1 S 1.19322(5) 0.18762(2) 0.19821(2) 0.01357(10) Uani 1 1 d . .
S2 S -0.21592(5) 0.32930(2) 0.41803(2) 0.01377(10) Uani 1 1 d . .
O1 O 0.76134(17) 0.34992(8) 0.22018(7) 0.0270(4) Uani 1 1 d . .
O2 O 0.73254(17) 0.12823(8) 0.25735(7) 0.0253(4) Uani 1 1 d . .
O3 O 0.25411(18) 0.39947(7) 0.36247(7) 0.0274(4) Uani 1 1 d . .
O4 O 0.22002(16) 0.17744(7) 0.39615(7) 0.0209(3) Uani 1 1 d . .
N1 N 0.77291(19) 0.23613(9) 0.22860(8) 0.0178(4) Uani 1 1 d . .
N2 N 0.20951(18) 0.29142(8) 0.38818(8) 0.0153(4) Uani 1 1 d . .
N3 N 0.9438(2) 0.40415(9) 0.00117(9) 0.0257(4) Uani 1 1 d . .
N4 N 1.5684(2) 0.40510(10) 0.09501(9) 0.0269(4) Uani 1 1 d . .
C1 C 1.2649(3) 0.06991(11) 0.15165(10) 0.0267(5) Uani 1 1 d . .
H1A H 1.2321 0.0281 0.1305 0.032 Uiso 1 1 calc R U
H1B H 1.3084 0.0983 0.1223 0.032 Uiso 1 1 calc R U
C2 C 1.3827(3) 0.05463(11) 0.20545(11) 0.0283(5) Uani 1 1 d . .
H2A H 1.4260 0.0966 0.2229 0.034 Uiso 1 1 calc R U
H2B H 1.4633 0.0287 0.1911 0.034 Uiso 1 1 calc R U
C3 C 1.3199(3) 0.01577(11) 0.25511(11) 0.0264(5) Uani 1 1 d . .
H3A H 1.2929 -0.0293 0.2399 0.032 Uiso 1 1 calc R U
H3B H 1.3973 0.0114 0.2912 0.032 Uiso 1 1 calc R U
C4 C 1.1835(3) 0.04896(11) 0.27433(10) 0.0227(5) Uani 1 1 d . .
H4A H 1.1400 0.0196 0.3029 0.027 Uiso 1 1 calc R U
H4B H 1.2137 0.0907 0.2961 0.027 Uiso 1 1 calc R U
C5 C 1.0671(2) 0.06398(11) 0.21970(10) 0.0231(5) Uani 1 1 d . .
H5A H 0.9840 0.0885 0.2336 0.028 Uiso 1 1 calc R U
H5B H 1.0272 0.0219 0.2013 0.028 Uiso 1 1 calc R U
C6 C 1.1304(2) 0.10486(10) 0.17123(10) 0.0199(5) Uani 1 1 d . .
H6 H 1.0523 0.1098 0.1348 0.024 Uiso 1 1 calc R U
C7 C 1.0402(2) 0.21897(11) 0.23412(9) 0.0179(4) Uani 1 1 d . .
H7A H 1.0279 0.1901 0.2692 0.021 Uiso 1 1 calc R U
H7B H 1.0665 0.2637 0.2504 0.021 Uiso 1 1 calc R U
C8 C 0.8921(2) 0.22301(12) 0.19235(9) 0.0207(5) Uani 1 1 d . .
H8A H 0.8957 0.2589 0.1621 0.025 Uiso 1 1 calc R U
H8B H 0.8726 0.1808 0.1699 0.025 Uiso 1 1 calc R U
C9 C 0.7143(2) 0.29857(11) 0.23722(9) 0.0184(4) Uani 1 1 d . .
C10 C 0.5903(2) 0.28773(10) 0.27365(9) 0.0153(4) Uani 1 1 d . .
C11 C 0.5860(2) 0.22083(10) 0.28719(9) 0.0156(4) Uani 1 1 d . .
C12 C 0.7021(2) 0.18652(11) 0.25737(9) 0.0179(4) Uani 1 1 d . .
C13 C 0.4961(2) 0.33332(11) 0.29428(9) 0.0178(4) Uani 1 1 d . .
H13 H 0.4990 0.3791 0.2848 0.021 Uiso 1 1 calc R U
C14 C 0.3969(2) 0.30713(10) 0.32987(9) 0.0150(4) Uani 1 1 d . .
C15 C 0.3920(2) 0.23996(10) 0.34321(9) 0.0136(4) Uani 1 1 d . .
C16 C 0.4870(2) 0.19413(10) 0.32281(9) 0.0150(4) Uani 1 1 d . .
H16 H 0.4847 0.1484 0.3324 0.018 Uiso 1 1 calc R U
C18 C 0.2674(2) 0.22857(10) 0.37932(9) 0.0149(4) Uani 1 1 d . .
C17 C 0.2821(2) 0.34115(10) 0.36049(9) 0.0174(4) Uani 1 1 d . .
C19 C 0.0880(2) 0.30383(11) 0.42310(9) 0.0175(4) Uani 1 1 d . .
H19A H 0.1048 0.3464 0.4452 0.021 Uiso 1 1 calc R U
H19B H 0.0847 0.2682 0.4536 0.021 Uiso 1 1 calc R U
C20 C -0.0585(2) 0.30636(10) 0.38065(9) 0.0156(4) Uani 1 1 d . .
H20A H -0.0779 0.2623 0.3615 0.019 Uiso 1 1 calc R U
H20B H -0.0497 0.3386 0.3477 0.019 Uiso 1 1 calc R U
C21 C -0.1761(2) 0.41536(10) 0.44006(9) 0.0153(4) Uani 1 1 d . .
H21 H -0.0775 0.4176 0.4666 0.018 Uiso 1 1 calc R U
C22 C -0.2968(2) 0.43778(11) 0.47681(10) 0.0217(5) Uani 1 1 d . .
H22A H -0.2929 0.4103 0.5140 0.026 Uiso 1 1 calc R U
H22B H -0.3955 0.4315 0.4521 0.026 Uiso 1 1 calc R U
C23 C -0.2766(3) 0.51085(11) 0.49503(10) 0.0242(5) Uani 1 1 d . .
H23A H -0.3587 0.5248 0.5170 0.029 Uiso 1 1 calc R U
H23B H -0.1821 0.5164 0.5230 0.029 Uiso 1 1 calc R U
C24 C -0.2746(3) 0.55420(12) 0.43928(11) 0.0279(5) Uani 1 1 d . .
H24A H -0.2565 0.6007 0.4523 0.033 Uiso 1 1 calc R U
H24B H -0.3727 0.5521 0.4133 0.033 Uiso 1 1 calc R U
C25 C -0.1547(3) 0.53213(11) 0.40246(12) 0.0347(6) Uani 1 1 d . .
H25A H -0.0560 0.5391 0.4269 0.042 Uiso 1 1 calc R U
H25B H -0.1600 0.5595 0.3651 0.042 Uiso 1 1 calc R U
C26 C -0.1721(3) 0.45894(11) 0.38436(11) 0.0324(6) Uani 1 1 d . .
H26A H -0.2651 0.4529 0.3557 0.039 Uiso 1 1 calc R U
H26B H -0.0882 0.4454 0.3632 0.039 Uiso 1 1 calc R U
C27 C 0.8381(3) 0.43063(10) -0.01920(10) 0.0208(5) Uani 1 1 d . .
C28 C 0.7021(3) 0.46413(11) -0.04533(10) 0.0241(5) Uani 1 1 d . .
H28A H 0.6194 0.4326 -0.0497 0.036 Uiso 1 1 calc R U
H28B H 0.7140 0.4820 -0.0855 0.036 Uiso 1 1 calc R U
H28C H 0.6813 0.5004 -0.0184 0.036 Uiso 1 1 calc R U
C29 C 1.6662(3) 0.43589(12) 0.11667(11) 0.0272(5) Uani 1 1 d . .
C30 C 1.7940(3) 0.47433(13) 0.14455(13) 0.0389(7) Uani 1 1 d . .
H30A H 1.8773 0.4445 0.1577 0.058 Uiso 1 1 calc R U
H30B H 1.7680 0.4984 0.1800 0.058 Uiso 1 1 calc R U
H30C H 1.8225 0.5059 0.1147 0.058 Uiso 1 1 calc R U

loop_
_atom_site_aniso_label
_atom_site_aniso_U_11
_atom_site_aniso_U_22
_atom_site_aniso_U_33
_atom_site_aniso_U_23
_atom_site_aniso_U_13
_atom_site_aniso_U_12
Cu1 0.01887(13) 0.01443(13) 0.01431(12) 0.00077(10) 0.00345(10) -0.00049(10)
Cu2 0.01791(13) 0.01540(13) 0.01466(12) -0.00119(10) 0.00298(10) -0.00085(10)
Cu3 0.01961(14) 0.01817(14) 0.02641(15) 0.00096(11) -0.00168(11) 0.00317(11)
Cu4 0.01992(14) 0.01984(14) 0.02466(14) 0.00012(11) -0.00224(11) -0.00443(11)
I1 0.01286(7) 0.01752(7) 0.01509(7) 0.00014(5) 0.00056(5) -0.00233(5)
I2 0.01379(7) 0.02034(7) 0.01497(7) 0.00211(5) 0.00100(5) 0.00327(5)
I3 0.02368(7) 0.01432(7) 0.01770(7) 0.00395(5) 0.00067(5) -0.00258(5)
I4 0.02848(8) 0.01441(7) 0.02113(7) -0.00538(5) 0.00306(6) 0.00014(5)
S1 0.0135(2) 0.0143(2) 0.0128(2) 0.00031(19) 0.00135(18) -0.00009(18)
S2 0.0137(2) 0.0150(2) 0.0126(2) -0.00021(19) 0.00186(18) 0.00244(19)
O1 0.0236(9) 0.0312(9) 0.0274(9) 0.0104(7) 0.0077(7) -0.0020(7)
O2 0.0219(8) 0.0233(9) 0.0325(9) -0.0037(7) 0.0102(7) 0.0026(7)
O3 0.0337(10) 0.0160(8) 0.0340(9) -0.0006(7) 0.0105(7) 0.0056(7)
O4 0.0212(8) 0.0183(8) 0.0247(8) 0.0021(6) 0.0086(6) -0.0003(6)
N1 0.0127(9) 0.0253(10) 0.0155(9) 0.0014(7) 0.0020(7) 0.0007(7)
N2 0.0146(9) 0.0166(9) 0.0149(9) -0.0006(7) 0.0032(7) 0.0032(7)
N3 0.0266(11) 0.0193(10) 0.0300(11) -0.0005(8) 0.0004(9) 0.0027(8)
N4 0.0255(11) 0.0264(11) 0.0268(11) 0.0044(8) -0.0028(8) -0.0046(9)
C1 0.0485(15) 0.0137(11) 0.0209(12) -0.0005(9) 0.0157(11) -0.0017(10)
C2 0.0304(13) 0.0206(12) 0.0378(14) 0.0018(10) 0.0178(11) 0.0078(10)
C3 0.0330(14) 0.0203(12) 0.0259(12) 0.0072(9) 0.0045(10) 0.0068(10)
C4 0.0325(13) 0.0200(11) 0.0173(11) 0.0046(9) 0.0088(9) -0.0003(9)
C5 0.0236(12) 0.0177(11) 0.0280(12) 0.0031(9) 0.0041(9) -0.0030(9)
C6 0.0262(12) 0.0136(10) 0.0176(11) 0.0010(8) -0.0043(9) -0.0063(9)
C7 0.0153(10) 0.0250(12) 0.0136(10) -0.0002(8) 0.0032(8) 0.0004(8)
C8 0.0157(11) 0.0334(13) 0.0137(10) 0.0001(9) 0.0043(8) 0.0016(9)
C9 0.0130(10) 0.0288(12) 0.0123(10) 0.0045(9) -0.0017(8) 0.0002(9)
C10 0.0118(10) 0.0217(11) 0.0117(10) 0.0019(8) -0.0014(8) -0.0011(8)
C11 0.0128(10) 0.0199(11) 0.0134(10) -0.0013(8) -0.0005(8) 0.0005(8)
C12 0.0115(10) 0.0275(12) 0.0145(10) -0.0012(9) 0.0012(8) -0.0005(8)
C13 0.0176(11) 0.0188(11) 0.0157(10) 0.0035(8) -0.0015(8) -0.0012(8)
C14 0.0127(10) 0.0180(10) 0.0134(10) -0.0016(8) -0.0014(8) 0.0029(8)
C15 0.0122(10) 0.0182(10) 0.0098(9) -0.0005(8) -0.0011(7) -0.0004(8)
C16 0.0157(10) 0.0141(10) 0.0151(10) -0.0005(8) 0.0017(8) 0.0004(8)
C18 0.0143(10) 0.0184(11) 0.0115(10) -0.0016(8) 0.0003(8) 0.0024(8)
C17 0.0169(10) 0.0197(11) 0.0151(10) 0.0002(8) 0.0005(8) 0.0030(8)
C19 0.0156(10) 0.0218(11) 0.0154(10) -0.0033(8) 0.0039(8) 0.0046(8)
C20 0.0157(10) 0.0181(10) 0.0135(10) -0.0006(8) 0.0040(8) 0.0038(8)
C21 0.0139(10) 0.0141(10) 0.0179(10) -0.0003(8) 0.0021(8) 0.0024(8)
C22 0.0244(12) 0.0187(11) 0.0242(12) -0.0031(9) 0.0108(9) 0.0001(9)
C23 0.0261(12) 0.0191(11) 0.0294(13) -0.0055(9) 0.0103(10) 0.0018(9)
C24 0.0326(14) 0.0185(12) 0.0315(13) -0.0003(10) 0.0007(10) 0.0101(10)
C25 0.0577(18) 0.0147(12) 0.0367(14) 0.0082(10) 0.0238(13) 0.0056(11)
C26 0.0589(18) 0.0164(12) 0.0263(13) 0.0047(10) 0.0214(12) 0.0074(11)
C27 0.0257(12) 0.0148(11) 0.0218(11) -0.0027(9) 0.0029(9) -0.0005(9)
C28 0.0250(12) 0.0182(11) 0.0279(12) 0.0006(9) -0.0004(9) 0.0058(9)
C29 0.0279(13) 0.0222(12) 0.0286(13) 0.0083(10) -0.0054(10) -0.0037(10)
C30 0.0360(15) 0.0274(14) 0.0470(16) 0.0108(12) -0.0151(12) -0.0137(11)

loop_
_atom_type_symbol
_atom_type_description
_atom_type_scat_dispersion_real
_atom_type_scat_dispersion_imag
_atom_type_scat_source
C C 0.0033 0.0016 'International Tables Vol C Tables 4.2.6.8 and 6.1.1.4'
H H 0.0000 0.0000 'International Tables Vol C Tables 4.2.6.8 and 6.1.1.4'
N N 0.0061 0.0033 'International Tables Vol C Tables 4.2.6.8 and 6.1.1.4'
O O 0.0106 0.0060 'International Tables Vol C Tables 4.2.6.8 and 6.1.1.4'
S S 0.1246 0.1234 'International Tables Vol C Tables 4.2.6.8 and 6.1.1.4'
Cu Cu 0.3201 1.2651 'International Tables Vol C Tables 4.2.6.8 and 6.1.1.4'
I I -0.4742 1.8119 'International Tables Vol C Tables 4.2.6.8 and 6.1.1.4'

loop_
_geom_angle_atom_site_label_1
_geom_angle_atom_site_label_2
_geom_angle_atom_site_label_3
_geom_angle
_geom_angle_site_symmetry_1
_geom_angle_site_symmetry_3
S1 Cu1 I4 106.291(16) . .
S1 Cu1 Cu2 142.038(17) . .
I4 Cu1 Cu2 111.390(11) . .
S1 Cu1 I1 109.537(16) . .
I4 Cu1 I1 110.803(10) . .
Cu2 Cu1 I1 60.872(8) . .
S1 Cu1 I2 103.050(15) . .
I4 Cu1 I2 110.575(10) . .
Cu2 Cu1 I2 59.444(8) . .
I1 Cu1 I2 115.893(10) . .
S1 Cu1 Cu3 149.824(17) . .
I4 Cu1 Cu3 59.842(8) . .
Cu2 Cu1 Cu3 61.052(10) . .
I1 Cu1 Cu3 59.406(8) . .
I2 Cu1 Cu3 106.951(10) . .
S1 Cu1 Cu4 142.095(17) . .
I4 Cu1 Cu4 60.215(9) . .
Cu2 Cu1 Cu4 60.766(9) . .
I1 Cu1 Cu4 108.348(10) . .
I2 Cu1 Cu4 58.098(8) . .
Cu3 Cu1 Cu4 58.013(10) . .
S2 Cu2 Cu1 146.231(17) 4_765 .
S2 Cu2 I2 113.589(16) 4_765 .
Cu1 Cu2 I2 61.878(9) . .
S2 Cu2 I1 101.706(15) 4_765 .
Cu1 Cu2 I1 60.355(8) . .
I2 Cu2 I1 117.645(10) . .
S2 Cu2 I3 101.698(15) 4_765 .
Cu1 Cu2 I3 111.292(10) . .
I2 Cu2 I3 110.031(10) . .
I1 Cu2 I3 110.808(10) . .
S2 Cu2 Cu3 137.351(17) 4_765 .
Cu1 Cu2 Cu3 61.232(9) . .
I2 Cu2 Cu3 108.948(11) . .
I1 Cu2 Cu3 59.304(8) . .
I3 Cu2 Cu3 59.571(9) . .
S2 Cu2 Cu4 148.046(17) 4_765 .
Cu1 Cu2 Cu4 62.027(10) . .
I2 Cu2 Cu4 59.235(8) . .
I1 Cu2 Cu4 108.927(11) . .
I3 Cu2 Cu4 59.173(8) . .
Cu3 Cu2 Cu4 58.456(10) . .
N3 Cu3 Cu4 142.59(6) . .
N3 Cu3 I4 107.22(6) . .
Cu4 Cu3 I4 60.947(9) . .
N3 Cu3 I1 106.09(6) . .
Cu4 Cu3 I1 111.317(11) . .
I4 Cu3 I1 109.245(10) . .
N3 Cu3 I3 105.60(6) . .
Cu4 Cu3 I3 60.039(9) . .
I4 Cu3 I3 116.783(11) . .
I1 Cu3 I3 111.233(10) . .
N3 Cu3 Cu2 145.56(6) . .
Cu4 Cu3 Cu2 60.920(10) . .
I4 Cu3 Cu2 107.144(11) . .
I1 Cu3 Cu2 59.686(8) . .
I3 Cu3 Cu2 59.686(8) . .
N3 Cu3 Cu1 145.90(6) . .
Cu4 Cu3 Cu1 61.674(10) . .
I4 Cu3 Cu1 58.127(8) . .
I1 Cu3 Cu1 59.294(8) . .
I3 Cu3 Cu1 108.446(11) . .
Cu2 Cu3 Cu1 57.717(9) . .
N4 Cu4 I2 109.55(6) . .
N4 Cu4 Cu3 139.74(6) . .
I2 Cu4 Cu3 110.498(11) . .
N4 Cu4 I3 108.39(6) . .
I2 Cu4 I3 110.227(10) . .
Cu3 Cu4 I3 60.501(9) . .
N4 Cu4 I4 102.51(6) . .
I2 Cu4 I4 109.750(10) . .
Cu3 Cu4 I4 59.660(9) . .
I3 Cu4 I4 116.024(11) . .
N4 Cu4 Cu2 151.50(6) . .
I2 Cu4 Cu2 58.904(9) . .
Cu3 Cu4 Cu2 60.623(10) . .
I3 Cu4 Cu2 59.734(8) . .
I4 Cu4 Cu2 105.946(11) . .
N4 Cu4 Cu1 143.67(6) . .
I2 Cu4 Cu1 60.050(8) . .
Cu3 Cu4 Cu1 60.313(10) . .
I3 Cu4 Cu1 107.745(11) . .
I4 Cu4 Cu1 57.305(8) . .
Cu2 Cu4 Cu1 57.207(9) . .
Cu1 I1 Cu3 61.300(8) . .
Cu1 I1 Cu2 58.773(8) . .
Cu3 I1 Cu2 61.010(8) . .
Cu2 I2 Cu4 61.861(8) . .
Cu2 I2 Cu1 58.678(8) . .
Cu4 I2 Cu1 61.852(8) . .
Cu4 I3 Cu3 59.459(9) . .
Cu4 I3 Cu2 61.092(8) . .
Cu3 I3 Cu2 60.743(8) . .
Cu1 I4 Cu3 62.031(8) . .
Cu1 I4 Cu4 62.479(8) . .
Cu3 I4 Cu4 59.393(9) . .
C7 S1 C6 103.75(10) . .
C7 S1 Cu1 109.91(7) . .
C6 S1 Cu1 107.16(7) . .
C20 S2 C21 103.02(9) . .
C20 S2 Cu2 108.66(7) . 4_466
C21 S2 Cu2 112.96(7) . 4_466
C9 N1 C12 112.20(17) . .
C9 N1 C8 124.57(18) . .
C12 N1 C8 123.22(18) . .
C17 N2 C18 112.46(16) . .
C17 N2 C19 123.53(17) . .
C18 N2 C19 124.01(17) . .
C27 N3 Cu3 169.99(19) . .
C29 N4 Cu4 170.37(19) . .
C2 C1 C6 112.13(18) . .
C2 C1 H1A 109.2 . .
C6 C1 H1A 109.2 . .
C2 C1 H1B 109.2 . .
C6 C1 H1B 109.2 . .
H1A C1 H1B 107.9 . .
C1 C2 C3 112.0(2) . .
C1 C2 H2A 109.2 . .
C3 C2 H2A 109.2 . .
C1 C2 H2B 109.2 . .
C3 C2 H2B 109.2 . .
H2A C2 H2B 107.9 . .
C4 C3 C2 112.23(18) . .
C4 C3 H3A 109.2 . .
C2 C3 H3A 109.2 . .
C4 C3 H3B 109.2 . .
C2 C3 H3B 109.2 . .
H3A C3 H3B 107.9 . .
C5 C4 C3 111.63(18) . .
C5 C4 H4A 109.3 . .
C3 C4 H4A 109.3 . .
C5 C4 H4B 109.3 . .
C3 C4 H4B 109.3 . .
H4A C4 H4B 108.0 . .
C4 C5 C6 112.09(18) . .
C4 C5 H5A 109.2 . .
C6 C5 H5A 109.2 . .
C4 C5 H5B 109.2 . .
C6 C5 H5B 109.2 . .
H5A C5 H5B 107.9 . .
C1 C6 C5 110.24(18) . .
C1 C6 S1 106.76(15) . .
C5 C6 S1 113.21(15) . .
C1 C6 H6 108.8 . .
C5 C6 H6 108.8 . .
S1 C6 H6 108.8 . .
C8 C7 S1 114.90(14) . .
C8 C7 H7A 108.5 . .
S1 C7 H7A 108.5 . .
C8 C7 H7B 108.5 . .
S1 C7 H7B 108.5 . .
H7A C7 H7B 107.5 . .
N1 C8 C7 109.75(17) . .
N1 C8 H8A 109.7 . .
C7 C8 H8A 109.7 . .
N1 C8 H8B 109.7 . .
C7 C8 H8B 109.7 . .
H8A C8 H8B 108.2 . .
O1 C9 N1 125.30(19) . .
O1 C9 C10 128.7(2) . .
N1 C9 C10 105.92(17) . .
C13 C10 C11 122.78(19) . .
C13 C10 C9 129.31(19) . .
C11 C10 C9 107.86(18) . .
C10 C11 C16 122.87(19) . .
C10 C11 C12 108.26(18) . .
C16 C11 C12 128.87(19) . .
O2 C12 N1 125.37(19) . .
O2 C12 C11 128.94(19) . .
N1 C12 C11 105.68(18) . .
C10 C13 C14 114.77(19) . .
C10 C13 H13 122.6 . .
C14 C13 H13 122.6 . .
C13 C14 C15 122.47(19) . .
C13 C14 C17 129.61(19) . .
C15 C14 C17 107.91(17) . .
C16 C15 C14 122.84(18) . .
C16 C15 C18 128.85(18) . .
C14 C15 C18 108.27(17) . .
C15 C16 C11 114.26(19) . .
C15 C16 H16 122.9 . .
C11 C16 H16 122.9 . .
O4 C18 N2 125.41(18) . .
O4 C18 C15 129.22(19) . .
N2 C18 C15 105.32(17) . .
O3 C17 N2 124.94(19) . .
O3 C17 C14 129.1(2) . .
N2 C17 C14 105.92(17) . .
N2 C19 C20 110.08(16) . .
N2 C19 H19A 109.6 . .
C20 C19 H19A 109.6 . .
N2 C19 H19B 109.6 . .
C20 C19 H19B 109.6 . .
H19A C19 H19B 108.2 . .
C19 C20 S2 114.05(14) . .
C19 C20 H20A 108.7 . .
S2 C20 H20A 108.7 . .
C19 C20 H20B 108.7 . .
S2 C20 H20B 108.7 . .
H20A C20 H20B 107.6 . .
C26 C21 C22 111.25(18) . .
C26 C21 S2 111.23(15) . .
C22 C21 S2 107.09(14) . .
C26 C21 H21 109.1 . .
C22 C21 H21 109.1 . .
S2 C21 H21 109.1 . .
C21 C22 C23 110.90(18) . .
C21 C22 H22A 109.5 . .
C23 C22 H22A 109.5 . .
C21 C22 H22B 109.5 . .
C23 C22 H22B 109.5 . .
H22A C22 H22B 108.0 . .
C24 C23 C22 110.95(19) . .
C24 C23 H23A 109.4 . .
C22 C23 H23A 109.4 . .
C24 C23 H23B 109.4 . .
C22 C23 H23B 109.4 . .
H23A C23 H23B 108.0 . .
C23 C24 C25 111.08(19) . .
C23 C24 H24A 109.4 . .
C25 C24 H24A 109.4 . .
C23 C24 H24B 109.4 . .
C25 C24 H24B 109.4 . .
H24A C24 H24B 108.0 . .
C24 C25 C26 111.6(2) . .
C24 C25 H25A 109.3 . .
C26 C25 H25A 109.3 . .
C24 C25 H25B 109.3 . .
C26 C25 H25B 109.3 . .
H25A C25 H25B 108.0 . .
C21 C26 C25 111.14(19) . .
C21 C26 H26A 109.4 . .
C25 C26 H26A 109.4 . .
C21 C26 H26B 109.4 . .
C25 C26 H26B 109.4 . .
H26A C26 H26B 108.0 . .
N3 C27 C28 179.6(3) . .
C27 C28 H28A 109.5 . .
C27 C28 H28B 109.5 . .
H28A C28 H28B 109.5 . .
C27 C28 H28C 109.5 . .
H28A C28 H28C 109.5 . .
H28B C28 H28C 109.5 . .
N4 C29 C30 178.8(3) . .
C29 C30 H30A 109.5 . .
C29 C30 H30B 109.5 . .
H30A C30 H30B 109.5 . .
C29 C30 H30C 109.5 . .
H30A C30 H30C 109.5 . .
H30B C30 H30C 109.5 . .

loop_
_geom_bond_atom_site_label_1
_geom_bond_atom_site_label_2
_geom_bond_distance
_geom_bond_site_symmetry_2
Cu1 S1 2.2978(5) .
Cu1 I4 2.6281(3) .
Cu1 Cu2 2.6361(4) .
Cu1 I1 2.6792(3) .
Cu1 I2 2.7216(3) .
Cu1 Cu3 2.7333(4) .
Cu1 Cu4 2.7695(4) .
Cu2 S2 2.3003(5) 4_765
Cu2 I2 2.6573(3) .
Cu2 I1 2.6929(3) .
Cu2 I3 2.6999(3) .
Cu2 Cu3 2.7286(4) .
Cu2 Cu4 2.7365(4) .
Cu3 N3 1.9817(19) .
Cu3 Cu4 2.6685(4) .
Cu3 I4 2.6758(3) .
Cu3 I1 2.6823(3) .
Cu3 I3 2.6967(3) .
Cu4 N4 1.989(2) .
Cu4 I2 2.6666(3) .
Cu4 I3 2.6843(3) .
Cu4 I4 2.7104(3) .
S1 C7 1.813(2) .
S1 C6 1.839(2) .
S2 C20 1.813(2) .
S2 C21 1.828(2) .
S2 Cu2 2.3003(5) 4_466
O1 C9 1.203(3) .
O2 C12 1.210(3) .
O3 C17 1.208(3) .
O4 C18 1.199(2) .
N1 C9 1.393(3) .
N1 C12 1.394(3) .
N1 C8 1.462(3) .
N2 C17 1.392(3) .
N2 C18 1.399(3) .
N2 C19 1.458(2) .
N3 C27 1.136(3) .
N4 C29 1.134(3) .
C1 C2 1.515(3) .
C1 C6 1.528(3) .
C1 H1A 0.9900 .
C1 H1B 0.9900 .
C2 C3 1.527(3) .
C2 H2A 0.9900 .
C2 H2B 0.9900 .
C3 C4 1.523(3) .
C3 H3A 0.9900 .
C3 H3B 0.9900 .
C4 C5 1.519(3) .
C4 H4A 0.9900 .
C4 H4B 0.9900 .
C5 C6 1.530(3) .
C5 H5A 0.9900 .
C5 H5B 0.9900 .
C6 H6 1.0000 .
C7 C8 1.523(3) .
C7 H7A 0.9900 .
C7 H7B 0.9900 .
C8 H8A 0.9900 .
C8 H8B 0.9900 .
C9 C10 1.494(3) .
C10 C13 1.380(3) .
C10 C11 1.386(3) .
C11 C16 1.388(3) .
C11 C12 1.494(3) .
C13 C14 1.385(3) .
C13 H13 0.9500 .
C14 C15 1.391(3) .
C14 C17 1.491(3) .
C15 C16 1.386(3) .
C15 C18 1.495(3) .
C16 H16 0.9500 .
C19 C20 1.518(3) .
C19 H19A 0.9900 .
C19 H19B 0.9900 .
C20 H20A 0.9900 .
C20 H20B 0.9900 .
C21 C26 1.519(3) .
C21 C22 1.526(3) .
C21 H21 1.0000 .
C22 C23 1.535(3) .
C22 H22A 0.9900 .
C22 H22B 0.9900 .
C23 C24 1.515(3) .
C23 H23A 0.9900 .
C23 H23B 0.9900 .
C24 C25 1.519(3) .
C24 H24A 0.9900 .
C24 H24B 0.9900 .
C25 C26 1.535(3) .
C25 H25A 0.9900 .
C25 H25B 0.9900 .
C26 H26A 0.9900 .
C26 H26B 0.9900 .
C27 C28 1.456(3) .
C28 H28A 0.9800 .
C28 H28B 0.9800 .
C28 H28C 0.9800 .
C29 C30 1.460(3) .
C30 H30A 0.9800 .
C30 H30B 0.9800 .
C30 H30C 0.9800 .

loop_
_geom_torsion_atom_site_label_1
_geom_torsion_atom_site_label_2
_geom_torsion_atom_site_label_3
_geom_torsion_atom_site_label_4
_geom_torsion
_geom_torsion_site_symmetry_1
C6 C1 C2 C3 54.0(2) .
C1 C2 C3 C4 -52.3(3) .
C2 C3 C4 C5 52.5(3) .
C3 C4 C5 C6 -54.5(2) .
C2 C1 C6 C5 -55.2(2) .
C2 C1 C6 S1 68.1(2) .
C4 C5 C6 C1 55.5(2) .
C4 C5 C6 S1 -64.0(2) .
C7 S1 C6 C1 -169.10(14) .
Cu1 S1 C6 C1 74.63(14) .
C7 S1 C6 C5 -47.62(18) .
Cu1 S1 C6 C5 -163.88(14) .
C6 S1 C7 C8 -58.92(18) .
Cu1 S1 C7 C8 55.40(17) .
C9 N1 C8 C7 97.1(2) .
C12 N1 C8 C7 -84.6(2) .
S1 C7 C8 N1 168.84(15) .
C12 N1 C9 O1 175.4(2) .
C8 N1 C9 O1 -6.1(3) .
C12 N1 C9 C10 -1.8(2) .
C8 N1 C9 C10 176.60(18) .
O1 C9 C10 C13 3.0(4) .
N1 C9 C10 C13 -179.8(2) .
O1 C9 C10 C11 -174.4(2) .
N1 C9 C10 C11 2.8(2) .
C13 C10 C11 C16 -0.3(3) .
C9 C10 C11 C16 177.32(19) .
C13 C10 C11 C12 179.72(19) .
C9 C10 C11 C12 -2.7(2) .
C9 N1 C12 O2 -179.3(2) .
C8 N1 C12 O2 2.2(3) .
C9 N1 C12 C11 0.2(2) .
C8 N1 C12 C11 -178.21(18) .
C10 C11 C12 O2 -178.9(2) .
C16 C11 C12 O2 1.2(4) .
C10 C11 C12 N1 1.6(2) .
C16 C11 C12 N1 -178.4(2) .
C11 C10 C13 C14 0.3(3) .
C9 C10 C13 C14 -176.80(19) .
C10 C13 C14 C15 -0.6(3) .
C10 C13 C14 C17 178.8(2) .
C13 C14 C15 C16 1.0(3) .
C17 C14 C15 C16 -178.53(18) .
C13 C14 C15 C18 -176.85(18) .
C17 C14 C15 C18 3.6(2) .
C14 C15 C16 C11 -0.9(3) .
C18 C15 C16 C11 176.44(19) .
C10 C11 C16 C15 0.6(3) .
C12 C11 C16 C15 -179.43(19) .
C17 N2 C18 O4 -176.4(2) .
C19 N2 C18 O4 4.3(3) .
C17 N2 C18 C15 1.2(2) .
C19 N2 C18 C15 -178.04(17) .
C16 C15 C18 O4 -3.2(4) .
C14 C15 C18 O4 174.5(2) .
C16 C15 C18 N2 179.27(19) .
C14 C15 C18 N2 -3.1(2) .
C18 N2 C17 O3 -178.8(2) .
C19 N2 C17 O3 0.5(3) .
C18 N2 C17 C14 0.9(2) .
C19 N2 C17 C14 -179.82(17) .
C13 C14 C17 O3 -2.7(4) .
C15 C14 C17 O3 176.8(2) .
C13 C14 C17 N2 177.7(2) .
C15 C14 C17 N2 -2.9(2) .
C17 N2 C19 C20 85.9(2) .
C18 N2 C19 C20 -94.9(2) .
N2 C19 C20 S2 -174.48(14) .
C21 S2 C20 C19 66.98(17) .
Cu2 S2 C20 C19 -53.06(16) 4_466
C20 S2 C21 C26 62.81(18) .
Cu2 S2 C21 C26 179.85(14) 4_466
C20 S2 C21 C22 -175.45(14) .
Cu2 S2 C21 C22 -58.41(15) 4_466
C26 C21 C22 C23 -55.8(3) .
S2 C21 C22 C23 -177.49(15) .
C21 C22 C23 C24 56.4(3) .
C22 C23 C24 C25 -56.3(3) .
C23 C24 C25 C26 55.6(3) .
C22 C21 C26 C25 54.9(3) .
S2 C21 C26 C25 174.14(18) .
C24 C25 C26 C21 -54.8(3) .
